data_7223259
loop_
_publ_author_name
'Peng, Kai'
'Pei, Tong'
'Li, Zhaoxiang'
'Huang, Lili'
'Xia, Jiangbin'

_publ_section_title
;
 Investigation of Substitution Effect on
 Poly(bis-3,4-ethylenedioxythiophene methine)s through Solid State
 Polymerization
;
_journal_name_full 'RSC Adv.'
_journal_paper_doi 10.1039/C5RA21122K
_journal_year 2015
_chemical_formula_sum 'C23 H16 I2 O4 S2'
_chemical_formula_weight 674.28
_chemical_name_systematic
;
 ?
;
_chemical_properties_physical Heat-sensitive
_space_group_IT_number 14
_symmetry_space_group_name_Hall '-P 2ybc'
_symmetry_space_group_name_H-M 'P 1 21/c 1'
_atom_sites_solution_hydrogens geom
_atom_sites_solution_primary direct
_atom_sites_solution_secondary difmap
_audit_creation_method SHELXL-97
_audit_update_record
;
2015-07-06 deposited with the CCDC.
2015-11-12 downloaded from the CCDC.
;
_cell_angle_alpha 90.00
_cell_angle_beta 106.051(4)
_cell_angle_gamma 90.00
_cell_formula_units_Z 4
_cell_length_a 16.947(2)
_cell_length_b 9.1615(13)
_cell_length_c 15.240(2)
_cell_measurement_temperature 293(2)
_cell_volume 2273.9(5)
_computing_structure_refinement 'SHELXL-97 (Sheldrick, 1997)'
_diffrn_ambient_temperature 293(2)
_diffrn_measured_fraction_theta_full 0.992
_diffrn_measured_fraction_theta_max 0.992
_diffrn_radiation_monochromator graphite
_diffrn_radiation_source 'fine-focus sealed tube'
_diffrn_radiation_type MoK\a
_diffrn_radiation_wavelength 0.71073
_diffrn_reflns_av_R_equivalents 0.0649
_diffrn_reflns_av_sigmaI/netI 0.0731
_diffrn_reflns_limit_h_max 20
_diffrn_reflns_limit_h_min -22
_diffrn_reflns_limit_k_max 11
_diffrn_reflns_limit_k_min -12
_diffrn_reflns_limit_l_max 20
_diffrn_reflns_limit_l_min -19
_diffrn_reflns_number 21053
_diffrn_reflns_theta_full 28.35
_diffrn_reflns_theta_max 28.35
_diffrn_reflns_theta_min 2.73
_exptl_absorpt_coefficient_mu 2.978
_exptl_crystal_density_diffrn 1.970
_exptl_crystal_density_method 'not measured'
_exptl_crystal_F_000 1296
_exptl_crystal_recrystallization_method 'Re-crystallisation from solvent: '
_refine_diff_density_max 1.312
_refine_diff_density_min -1.864
_refine_diff_density_rms 0.187
_refine_ls_extinction_method none
_refine_ls_goodness_of_fit_ref 1.063
_refine_ls_hydrogen_treatment mixed
_refine_ls_matrix_type full
_refine_ls_number_parameters 280
_refine_ls_number_reflns 5642
_refine_ls_number_restraints 0
_refine_ls_restrained_S_all 1.063
_refine_ls_R_factor_all 0.1349
_refine_ls_R_factor_gt 0.0735
_refine_ls_shift/su_max 0.000
_refine_ls_shift/su_mean 0.000
_refine_ls_structure_factor_coef Fsqd
_refine_ls_weighting_details 'calc w=1/[\s^2^(Fo^2^)+(0.0895P)^2^+15.2460P] where P=(Fo^2^+2Fc^2^)/3'
_refine_ls_weighting_scheme calc
_refine_ls_wR_factor_gt 0.1838
_refine_ls_wR_factor_ref 0.2114
_reflns_number_gt 3338
_reflns_number_total 5642
_reflns_threshold_expression >2sigma(I)
_cod_data_source_file c5ra21122k2.cif
_cod_data_source_block 11
_cod_database_code 7223259

loop_
_symmetry_equiv_pos_as_xyz
'x, y, z'
'-x, y+1/2, -z+1/2'
'-x, -y, -z'
'x, -y-1/2, z-1/2'

loop_
_atom_site_label
_atom_site_type_symbol
_atom_site_fract_x
_atom_site_fract_y
_atom_site_fract_z
_atom_site_U_iso_or_equiv
_atom_site_adp_type
_atom_site_occupancy
_atom_site_symmetry_multiplicity
_atom_site_calc_flag
_atom_site_refinement_flags
I1 I 0.59318(5) 0.35579(10) -0.08155(5) 0.0591(3) Uani 1 1 d .
I2 I 1.08442(4) 0.04868(10) 0.25658(5) 0.0595(3) Uani 1 1 d .
S2 S 0.88459(13) -0.0032(3) 0.21009(15) 0.0360(5) Uani 1 1 d .
S1 S 0.71527(13) 0.1978(3) 0.10058(16) 0.0350(5) Uani 1 1 d .
C1 C 0.6169(5) 0.2513(10) 0.0421(6) 0.033(2) Uani 1 1 d .
C2 C 0.5620(5) 0.2066(10) 0.0829(6) 0.034(2) Uani 1 1 d .
C3 C 0.4363(9) 0.161(3) 0.1069(15) 0.138(10) Uani 1 1 d .
H3A H 0.4059 0.2378 0.1271 0.166 Uiso 1 1 calc R
H3B H 0.3956 0.1002 0.0657 0.166 Uiso 1 1 calc R
C4 C 0.4666(7) 0.083(2) 0.1770(11) 0.112(7) Uani 1 1 d .
H4A H 0.4441 -0.0144 0.1625 0.135 Uiso 1 1 calc R
H4B H 0.4446 0.1200 0.2250 0.135 Uiso 1 1 calc R
C5 C 0.5981(5) 0.1253(10) 0.1647(6) 0.0308(19) Uani 1 1 d .
C6 C 0.6809(5) 0.1142(10) 0.1840(6) 0.0284(18) Uani 1 1 d .
C7 C 0.7332(5) 0.0185(10) 0.2584(5) 0.0274(18) Uani 1 1 d .
H7 H 0.7170 0.0395 0.3141 0.033 Uiso 1 1 calc R
C8 C 0.8240(5) 0.0528(10) 0.2793(5) 0.0285(18) Uani 1 1 d .
C9 C 0.8719(5) 0.1192(9) 0.3547(5) 0.0270(17) Uani 1 1 d .
C10 C 0.9103(6) 0.1842(14) 0.5080(7) 0.053(3) Uani 1 1 d .
H10A H 0.9276 0.0879 0.5321 0.063 Uiso 1 1 calc R
H10B H 0.8908 0.2369 0.5532 0.063 Uiso 1 1 calc R
C11 C 0.9800(7) 0.2619(16) 0.4909(9) 0.068(4) Uani 1 1 d .
H11A H 0.9620 0.3576 0.4660 0.082 Uiso 1 1 calc R
H11B H 1.0218 0.2758 0.5483 0.082 Uiso 1 1 calc R
C12 C 0.9570(5) 0.1266(10) 0.3578(6) 0.035(2) Uani 1 1 d .
C13 C 0.9730(5) 0.0647(11) 0.2840(6) 0.034(2) Uani 1 1 d .
C14 C 0.7194(5) -0.1436(10) 0.2399(6) 0.0281(18) Uani 1 1 d .
C15 C 0.6833(6) -0.1933(11) 0.1552(6) 0.038(2) Uani 1 1 d .
H15 H 0.6663 -0.1272 0.1074 0.046 Uiso 1 1 calc R
C16 C 0.6706(7) -0.3452(12) 0.1375(7) 0.046(3) Uani 1 1 d .
H16 H 0.6458 -0.3773 0.0784 0.055 Uiso 1 1 calc R
C17 C 0.6940(6) -0.4415(11) 0.2050(7) 0.043(2) Uani 1 1 d .
H17 H 0.6858 -0.5407 0.1927 0.051 Uiso 1 1 calc R
C18 C 0.7309(5) -0.3948(10) 0.2943(6) 0.034(2) Uani 1 1 d .
C19 C 0.7561(6) -0.4948(13) 0.3674(8) 0.051(3) Uani 1 1 d .
H19 H 0.7484 -0.5941 0.3558 0.061 Uiso 1 1 calc R
C20 C 0.7912(7) -0.4496(14) 0.4538(8) 0.056(3) Uani 1 1 d .
H20 H 0.8088 -0.5181 0.5001 0.067 Uiso 1 1 calc R
C21 C 0.8011(6) -0.3030(13) 0.4738(6) 0.045(3) Uani 1 1 d .
H21 H 0.8237 -0.2735 0.5339 0.055 Uiso 1 1 calc R
C22 C 0.7780(5) -0.1992(11) 0.4058(6) 0.034(2) Uani 1 1 d .
H22 H 0.7855 -0.1005 0.4200 0.041 Uiso 1 1 calc R
C23 C 0.7426(4) -0.2441(10) 0.3136(6) 0.0280(18) Uani 1 1 d .
O1 O 0.4791(4) 0.2307(9) 0.0521(5) 0.0497(19) Uani 1 1 d .
O3 O 0.8439(4) 0.1707(7) 0.4241(4) 0.0377(15) Uani 1 1 d .
O2 O 0.5530(4) 0.0657(8) 0.2162(4) 0.0436(17) Uani 1 1 d .
O4 O 1.0155(4) 0.1844(9) 0.4280(5) 0.053(2) Uani 1 1 d .

loop_
_atom_site_aniso_label
_atom_site_aniso_U_11
_atom_site_aniso_U_22
_atom_site_aniso_U_33
_atom_site_aniso_U_23
_atom_site_aniso_U_13
_atom_site_aniso_U_12
I1 0.0591(5) 0.0709(6) 0.0477(4) 0.0207(4) 0.0155(3) 0.0050(4)
I2 0.0313(4) 0.0848(6) 0.0686(5) -0.0053(4) 0.0241(3) -0.0023(4)
S2 0.0248(10) 0.0523(15) 0.0318(11) -0.0082(10) 0.0092(9) 0.0000(10)
S1 0.0260(11) 0.0423(13) 0.0396(12) 0.0049(10) 0.0141(9) 0.0035(10)
C1 0.024(4) 0.042(5) 0.028(4) 0.004(4) 0.000(3) 0.002(4)
C2 0.026(4) 0.038(5) 0.034(5) -0.002(4) 0.003(4) 0.002(4)
C3 0.039(7) 0.22(2) 0.168(18) 0.135(18) 0.042(10) 0.049(11)
C4 0.028(6) 0.20(2) 0.104(11) 0.099(13) 0.008(7) 0.004(9)
C5 0.028(4) 0.039(5) 0.025(4) 0.001(4) 0.009(3) 0.006(4)
C6 0.022(4) 0.036(5) 0.027(4) 0.001(4) 0.007(3) 0.003(4)
C7 0.021(4) 0.039(5) 0.023(4) -0.003(4) 0.009(3) 0.003(3)
C8 0.021(4) 0.038(5) 0.027(4) 0.001(4) 0.008(3) 0.002(4)
C9 0.028(4) 0.028(5) 0.027(4) 0.002(3) 0.011(3) 0.003(3)
C10 0.038(6) 0.077(8) 0.034(5) -0.020(5) -0.004(4) 0.008(5)
C11 0.042(6) 0.095(10) 0.062(7) -0.039(7) 0.006(6) -0.007(7)
C12 0.024(4) 0.039(5) 0.041(5) -0.007(4) 0.007(4) -0.004(4)
C13 0.018(4) 0.044(6) 0.042(5) -0.003(4) 0.010(3) -0.007(4)
C14 0.019(4) 0.036(5) 0.031(4) -0.001(4) 0.009(3) -0.001(3)
C15 0.049(6) 0.039(5) 0.023(4) -0.002(4) 0.005(4) -0.001(4)
C16 0.053(6) 0.054(7) 0.033(5) -0.012(5) 0.013(4) 0.007(5)
C17 0.033(5) 0.037(6) 0.058(6) -0.009(5) 0.014(4) 0.005(4)
C18 0.015(4) 0.039(5) 0.048(5) 0.008(4) 0.009(4) 0.000(4)
C19 0.028(5) 0.048(6) 0.079(8) 0.020(6) 0.021(5) 0.001(4)
C20 0.043(6) 0.069(8) 0.054(7) 0.033(6) 0.012(5) -0.004(6)
C21 0.033(5) 0.076(8) 0.025(4) 0.020(5) 0.005(4) -0.011(5)
C22 0.024(4) 0.049(6) 0.029(4) 0.004(4) 0.005(3) -0.006(4)
C23 0.009(3) 0.044(5) 0.031(4) 0.003(4) 0.005(3) 0.001(3)
O1 0.022(3) 0.082(6) 0.041(4) 0.012(4) 0.002(3) 0.014(3)
O3 0.030(3) 0.047(4) 0.032(3) -0.009(3) 0.002(3) 0.008(3)
O2 0.022(3) 0.070(5) 0.039(3) 0.011(3) 0.008(3) 0.004(3)
O4 0.026(3) 0.080(5) 0.049(4) -0.027(4) 0.002(3) -0.011(3)

loop_
_atom_type_symbol
_atom_type_description
_atom_type_scat_dispersion_real
_atom_type_scat_dispersion_imag
_atom_type_scat_source
C C 0.0033 0.0016 'International Tables Vol C Tables 4.2.6.8 and 6.1.1.4'
H H 0.0000 0.0000 'International Tables Vol C Tables 4.2.6.8 and 6.1.1.4'
O O 0.0106 0.0060 'International Tables Vol C Tables 4.2.6.8 and 6.1.1.4'
S S 0.1246 0.1234 'International Tables Vol C Tables 4.2.6.8 and 6.1.1.4'
I I -0.4742 1.8119 'International Tables Vol C Tables 4.2.6.8 and 6.1.1.4'

loop_
_geom_angle_atom_site_label_1
_geom_angle_atom_site_label_2
_geom_angle_atom_site_label_3
_geom_angle
C13 S2 C8 92.8(4)
C6 S1 C1 91.8(4)
C2 C1 S1 111.9(7)
C2 C1 I1 126.4(6)
S1 C1 I1 121.4(5)
C1 C2 O1 125.3(8)
C1 C2 C5 112.6(8)
O1 C2 C5 122.0(8)
C4 C3 O1 127.0(12)
C3 C4 O2 122.9(12)
O2 C5 C6 124.1(8)
O2 C5 C2 122.7(7)
C6 C5 C2 113.2(8)
C5 C6 C7 124.3(8)
C5 C6 S1 110.4(6)
C7 C6 S1 124.4(6)
C6 C7 C8 112.8(7)
C6 C7 C14 113.6(7)
C8 C7 C14 109.7(7)
C9 C8 C7 127.3(7)
C9 C8 S2 109.4(6)
C7 C8 S2 123.1(6)
C8 C9 O3 124.2(7)
C8 C9 C12 114.3(7)
O3 C9 C12 121.5(7)
O3 C10 C11 110.5(10)
O4 C11 C10 112.5(10)
O4 C12 C13 123.5(8)
O4 C12 C9 123.9(8)
C13 C12 C9 112.6(8)
C12 C13 S2 111.0(6)
C12 C13 I2 127.4(6)
S2 C13 I2 121.6(5)
C15 C14 C23 119.5(8)
C15 C14 C7 121.0(8)
C23 C14 C7 119.4(7)
C14 C15 C16 121.2(9)
C17 C16 C15 120.3(9)
C16 C17 C18 120.4(10)
C17 C18 C23 120.1(8)
C17 C18 C19 121.6(10)
C23 C18 C19 118.3(9)
C20 C19 C18 121.7(11)
C19 C20 C21 120.6(10)
C20 C21 C22 120.9(10)
C21 C22 C23 119.7(10)
C18 C23 C14 118.3(8)
C18 C23 C22 118.9(8)
C14 C23 C22 122.8(8)
C2 O1 C3 112.0(8)
C9 O3 C10 111.3(7)
C5 O2 C4 113.0(8)
C12 O4 C11 111.6(7)

loop_
_geom_bond_atom_site_label_1
_geom_bond_atom_site_label_2
_geom_bond_distance
I1 C1 2.051(9)
I2 C13 2.049(8)
S2 C13 1.723(9)
S2 C8 1.740(8)
S1 C6 1.719(8)
S1 C1 1.730(8)
C1 C2 1.319(13)
C2 O1 1.370(10)
C2 C5 1.436(12)
C3 C4 1.271(18)
C3 O1 1.402(16)
C4 O2 1.429(13)
C5 O2 1.352(10)
C5 C6 1.355(11)
C6 C7 1.512(11)
C7 C8 1.516(11)
C7 C14 1.518(12)
C8 C9 1.353(12)
C9 O3 1.358(10)
C9 C12 1.433(11)
C10 O3 1.456(11)
C10 C11 1.464(17)
C11 O4 1.450(14)
C12 O4 1.349(11)
C12 C13 1.352(13)
C14 C15 1.345(12)
C14 C23 1.421(12)
C15 C16 1.422(15)
C16 C17 1.330(15)
C17 C18 1.398(14)
C18 C23 1.414(13)
C18 C19 1.415(14)
C19 C20 1.350(17)
C20 C21 1.377(17)
C21 C22 1.381(13)
C22 C23 1.427(12)
